data_4034838
loop_
_publ_author_name
'Ausekle, Elina'
'Ehlers, Peter'
'Villinger, Alexander'
'Langer, Peter'

_publ_section_title
;
 One-Pot Synthesis of Dibenzo[ b, d]oxepines via Olefinic C-F Bond
 Functionalization and Intramolecular Pd-Catalyzed C-H Arylation.
;
_journal_issue 22
_journal_name_full 'The Journal of organic chemistry'
_journal_page_first 14195
_journal_page_last 14202
_journal_paper_doi 10.1021/acs.joc.8b02374
_journal_volume 83
_journal_year 2018
_chemical_formula_moiety 'C20 H15 Br O2'
_chemical_formula_sum 'C20 H15 Br O2'
_chemical_formula_weight 367.23
_space_group_crystal_system monoclinic
_space_group_IT_number 14
_space_group_name_Hall '-P 2ybc'
_space_group_name_H-M_alt 'P 1 21/c 1'
_atom_sites_solution_hydrogens geom
_audit_creation_method SHELXL-2014/7
_cell_angle_alpha 90
_cell_angle_beta 110.894(2)
_cell_angle_gamma 90
_cell_formula_units_Z 4
_cell_length_a 16.3320(7)
_cell_length_b 5.8285(3)
_cell_length_c 18.1478(9)
_cell_measurement_reflns_used 9948
_cell_measurement_temperature 123(2)
_cell_measurement_theta_max 31.15
_cell_measurement_theta_min 2.40
_cell_volume 1613.91(14)
_computing_cell_refinement 'Bruker Apex V7.51A'
_computing_data_collection 'Bruker Apex V7.51A'
_computing_data_reduction 'Bruker SAINT'
_computing_molecular_graphics 'ORTEP-3v2.01 (Farrugia, 1997)'
_computing_publication_material 'SHELXL-2014/7 (Sheldrick, 2014)'
_computing_structure_refinement 'SHELXL-2014/7 (Sheldrick, 2014)'
_computing_structure_solution 'Bruker SHELXTL'
_diffrn_ambient_temperature 123(2)
_diffrn_measured_fraction_theta_full 1.000
_diffrn_measured_fraction_theta_max 0.999
_diffrn_measurement_device_type 'Bruker D8 QUEST diffractometer'
_diffrn_measurement_method 'phi and omega scans'
_diffrn_radiation_type MoK\a
_diffrn_radiation_wavelength 0.71073
_diffrn_reflns_av_R_equivalents 0.0997
_diffrn_reflns_av_unetI/netI 0.0594
_diffrn_reflns_Laue_measured_fraction_full 1.000
_diffrn_reflns_Laue_measured_fraction_max 0.999
_diffrn_reflns_limit_h_max 23
_diffrn_reflns_limit_h_min -24
_diffrn_reflns_limit_k_max 8
_diffrn_reflns_limit_k_min -8
_diffrn_reflns_limit_l_max 26
_diffrn_reflns_limit_l_min -26
_diffrn_reflns_number 49340
_diffrn_reflns_point_group_measured_fraction_full 1.000
_diffrn_reflns_point_group_measured_fraction_max 0.999
_diffrn_reflns_theta_full 25.242
_diffrn_reflns_theta_max 31.555
_diffrn_reflns_theta_min 2.295
_diffrn_source 'microfocus sealed tube'
_exptl_absorpt_coefficient_mu 2.554
_exptl_absorpt_correction_T_max 0.7462
_exptl_absorpt_correction_T_min 0.6577
_exptl_absorpt_correction_type multi-scan
_exptl_absorpt_process_details '(SADABS; Sheldrick, 2014)'
_exptl_crystal_colour colourless
_exptl_crystal_density_diffrn 1.511
_exptl_crystal_description block
_exptl_crystal_F_000 744
_exptl_crystal_size_max 0.150
_exptl_crystal_size_mid 0.070
_exptl_crystal_size_min 0.050
_refine_diff_density_max 0.538
_refine_diff_density_min -0.727
_refine_diff_density_rms 0.103
_refine_ls_extinction_method none
_refine_ls_goodness_of_fit_ref 1.077
_refine_ls_hydrogen_treatment constr
_refine_ls_matrix_type full
_refine_ls_number_parameters 208
_refine_ls_number_reflns 5398
_refine_ls_number_restraints 0
_refine_ls_restrained_S_all 1.077
_refine_ls_R_factor_all 0.0784
_refine_ls_R_factor_gt 0.0435
_refine_ls_shift/su_max 0.000
_refine_ls_shift/su_mean 0.000
_refine_ls_structure_factor_coef Fsqd
_refine_ls_weighting_details 'w=1/[\s^2^(Fo^2^)+(0.0193P)^2^+1.5737P] where P=(Fo^2^+2Fc^2^)/3'
_refine_ls_weighting_scheme calc
_refine_ls_wR_factor_gt 0.0665
_refine_ls_wR_factor_ref 0.0742
_reflns_Friedel_coverage 0.000
_reflns_number_gt 3959
_reflns_number_total 5398
_reflns_threshold_expression 'I > 2\s(I)'
_cod_data_source_file jo8b02374_si_002.cif
_cod_data_source_block av_1e18
_cod_original_sg_symbol_H-M 'P 21/c'
_cod_database_code 4034838
_shelx_shelxl_version_number 2014/7
_shelx_space_group_comment
;
The symmetry employed for this shelxl refinement is uniquely defined
by the following loop, which should always be used as a source of
symmetry information in preference to the above space-group names.
They are only intended as comments.
;
_shelx_estimated_absorpt_t_min 0.701
_shelx_estimated_absorpt_t_max 0.883

loop_
_space_group_symop_operation_xyz
'x, y, z'
'-x, y+1/2, -z+1/2'
'-x, -y, -z'
'x, -y-1/2, z-1/2'

loop_
_atom_site_label
_atom_site_type_symbol
_atom_site_fract_x
_atom_site_fract_y
_atom_site_fract_z
_atom_site_U_iso_or_equiv
_atom_site_adp_type
_atom_site_occupancy
_atom_site_site_symmetry_order
_atom_site_calc_flag
_atom_site_refinement_flags_posn
_atom_site_refinement_flags_adp
O1 O 0.29764(9) 0.9026(2) 0.40246(8) 0.0161(3) Uani 1 1 d . .
O2 O 0.21812(9) 0.6611(2) 0.30113(8) 0.0152(3) Uani 1 1 d . .
Br1 Br 0.49666(2) 0.20721(4) 0.42404(2) 0.01795(6) Uani 1 1 d . .
C1 C 0.43095(12) 0.2684(3) 0.31606(11) 0.0127(4) Uani 1 1 d . .
C2 C 0.37979(12) 0.4665(3) 0.29494(11) 0.0122(4) Uani 1 1 d . .
C3 C 0.33621(13) 0.5050(3) 0.21396(11) 0.0139(4) Uani 1 1 d . .
H3 H 0.3017 0.6396 0.1973 0.017 Uiso 1 1 calc R U
C4 C 0.34213(13) 0.3521(4) 0.15780(11) 0.0161(4) Uani 1 1 d . .
H4 H 0.3125 0.3831 0.1033 0.019 Uiso 1 1 calc R U
C5 C 0.39164(13) 0.1524(4) 0.18111(12) 0.0161(4) Uani 1 1 d . .
H5 H 0.3944 0.0449 0.1427 0.019 Uiso 1 1 calc R U
C6 C 0.43693(13) 0.1111(3) 0.26088(12) 0.0143(4) Uani 1 1 d . .
H6 H 0.4716 -0.0233 0.2773 0.017 Uiso 1 1 calc R U
C7 C 0.37302(13) 0.6315(3) 0.35408(11) 0.0140(4) Uani 1 1 d . .
H7 H 0.4252 0.6705 0.3965 0.017 Uiso 1 1 calc R U
C8 C 0.29914(13) 0.7285(3) 0.35201(11) 0.0148(4) Uani 1 1 d . .
C9 C 0.24141(13) 0.8714(4) 0.44435(11) 0.0145(4) Uani 1 1 d . .
C10 C 0.24516(15) 0.6730(4) 0.48754(12) 0.0212(5) Uani 1 1 d . .
H10 H 0.2836 0.5515 0.4867 0.025 Uiso 1 1 calc R U
C11 C 0.19167(16) 0.6554(4) 0.53199(13) 0.0258(5) Uani 1 1 d . .
H11 H 0.1933 0.5203 0.5618 0.031 Uiso 1 1 calc R U
C12 C 0.13587(15) 0.8333(4) 0.53330(12) 0.0256(5) Uani 1 1 d . .
H12 H 0.0995 0.8200 0.5639 0.031 Uiso 1 1 calc R U
C13 C 0.13314(14) 1.0307(4) 0.48985(13) 0.0235(5) Uani 1 1 d . .
H13 H 0.0951 1.1530 0.4909 0.028 Uiso 1 1 calc R U
C14 C 0.18622(13) 1.0500(4) 0.44451(12) 0.0184(4) Uani 1 1 d . .
H14 H 0.1843 1.1843 0.4142 0.022 Uiso 1 1 calc R U
C15 C 0.16351(13) 0.8270(3) 0.25240(11) 0.0140(4) Uani 1 1 d . .
C16 C 0.07558(13) 0.7677(4) 0.21891(12) 0.0192(4) Uani 1 1 d . .
H16 H 0.0553 0.6248 0.2309 0.023 Uiso 1 1 calc R U
C17 C 0.01801(14) 0.9205(4) 0.16775(13) 0.0256(5) Uani 1 1 d . .
H17 H -0.0422 0.8814 0.1442 0.031 Uiso 1 1 calc R U
C18 C 0.04732(15) 1.1303(4) 0.15049(13) 0.0238(5) Uani 1 1 d . .
H18 H 0.0074 1.2345 0.1154 0.029 Uiso 1 1 calc R U
C19 C 0.13503(14) 1.1858(4) 0.18479(12) 0.0202(4) Uani 1 1 d . .
H19 H 0.1552 1.3294 0.1732 0.024 Uiso 1 1 calc R U
C20 C 0.19402(13) 1.0349(4) 0.23584(12) 0.0157(4) Uani 1 1 d . .
H20 H 0.2543 1.0737 0.2590 0.019 Uiso 1 1 calc R U

loop_
_atom_site_aniso_label
_atom_site_aniso_U_11
_atom_site_aniso_U_22
_atom_site_aniso_U_33
_atom_site_aniso_U_23
_atom_site_aniso_U_13
_atom_site_aniso_U_12
O1 0.0189(7) 0.0146(7) 0.0170(7) -0.0056(6) 0.0091(6) -0.0022(6)
O2 0.0158(7) 0.0116(7) 0.0177(7) -0.0015(5) 0.0053(6) -0.0019(5)
Br1 0.02105(10) 0.01860(10) 0.01101(9) 0.00404(9) 0.00181(7) 0.00117(10)
C1 0.0122(9) 0.0144(10) 0.0103(8) 0.0028(7) 0.0028(7) -0.0017(7)
C2 0.0112(9) 0.0132(9) 0.0128(9) 0.0001(7) 0.0048(7) -0.0010(7)
C3 0.0127(9) 0.0159(10) 0.0134(9) 0.0020(8) 0.0050(8) 0.0023(8)
C4 0.0145(10) 0.0229(11) 0.0098(8) -0.0006(8) 0.0029(7) -0.0008(8)
C5 0.0147(10) 0.0188(10) 0.0152(9) -0.0058(8) 0.0058(8) -0.0023(8)
C6 0.0122(9) 0.0129(9) 0.0193(10) 0.0003(8) 0.0073(8) 0.0000(8)
C7 0.0179(10) 0.0142(9) 0.0093(8) -0.0010(7) 0.0040(7) -0.0014(8)
C8 0.0204(10) 0.0114(9) 0.0128(8) -0.0019(7) 0.0060(7) -0.0026(8)
C9 0.0157(10) 0.0167(9) 0.0104(8) -0.0023(7) 0.0038(7) -0.0009(8)
C10 0.0253(11) 0.0184(11) 0.0195(10) 0.0025(8) 0.0074(9) 0.0020(9)
C11 0.0342(13) 0.0255(12) 0.0174(10) 0.0012(9) 0.0088(9) -0.0076(10)
C12 0.0244(11) 0.0395(15) 0.0146(10) -0.0082(9) 0.0091(9) -0.0110(10)
C13 0.0166(11) 0.0323(13) 0.0208(11) -0.0085(9) 0.0058(9) 0.0021(9)
C14 0.0163(10) 0.0212(11) 0.0161(10) -0.0020(8) 0.0038(8) 0.0016(8)
C15 0.0158(9) 0.0148(10) 0.0126(8) -0.0023(7) 0.0066(7) 0.0019(8)
C16 0.0177(10) 0.0197(11) 0.0232(10) -0.0080(8) 0.0109(8) -0.0041(8)
C17 0.0127(10) 0.0345(14) 0.0256(12) -0.0131(10) 0.0020(9) 0.0000(10)
C18 0.0195(11) 0.0277(12) 0.0199(11) -0.0017(9) 0.0019(9) 0.0090(9)
C19 0.0221(11) 0.0174(11) 0.0214(10) -0.0001(9) 0.0084(8) 0.0021(9)
C20 0.0145(10) 0.0176(10) 0.0160(9) -0.0012(8) 0.0066(8) -0.0004(8)

loop_
_atom_type_symbol
_atom_type_description
_atom_type_scat_dispersion_real
_atom_type_scat_dispersion_imag
_atom_type_scat_source
C C 0.0033 0.0016 'International Tables Vol C Tables 4.2.6.8 and 6.1.1.4'
H H 0.0000 0.0000 'International Tables Vol C Tables 4.2.6.8 and 6.1.1.4'
O O 0.0106 0.0060 'International Tables Vol C Tables 4.2.6.8 and 6.1.1.4'
Br Br -0.2901 2.4595 'International Tables Vol C Tables 4.2.6.8 and 6.1.1.4'

loop_
_geom_angle_atom_site_label_1
_geom_angle_atom_site_label_2
_geom_angle_atom_site_label_3
_geom_angle
C8 O1 C9 116.00(15)
C8 O2 C15 118.17(15)
C6 C1 C2 122.52(17)
C6 C1 Br1 117.46(15)
C2 C1 Br1 120.02(14)
C1 C2 C3 116.72(18)
C1 C2 C7 122.16(17)
C3 C2 C7 121.11(18)
C4 C3 C2 121.75(19)
C4 C3 H3 119.1
C2 C3 H3 119.1
C3 C4 C5 119.98(18)
C3 C4 H4 120.0
C5 C4 H4 120.0
C6 C5 C4 119.70(18)
C6 C5 H5 120.1
C4 C5 H5 120.1
C1 C6 C5 119.28(18)
C1 C6 H6 120.4
C5 C6 H6 120.4
C8 C7 C2 124.29(18)
C8 C7 H7 117.9
C2 C7 H7 117.9
C7 C8 O1 122.06(18)
C7 C8 O2 123.21(18)
O1 C8 O2 114.71(17)
C14 C9 C10 121.8(2)
C14 C9 O1 117.40(18)
C10 C9 O1 120.74(19)
C9 C10 C11 118.7(2)
C9 C10 H10 120.6
C11 C10 H10 120.6
C12 C11 C10 120.5(2)
C12 C11 H11 119.7
C10 C11 H11 119.7
C11 C12 C13 119.9(2)
C11 C12 H12 120.0
C13 C12 H12 120.0
C12 C13 C14 120.1(2)
C12 C13 H13 120.0
C14 C13 H13 120.0
C9 C14 C13 119.0(2)
C9 C14 H14 120.5
C13 C14 H14 120.5
C20 C15 C16 121.27(19)
C20 C15 O2 123.09(18)
C16 C15 O2 115.60(18)
C17 C16 C15 118.9(2)
C17 C16 H16 120.6
C15 C16 H16 120.6
C16 C17 C18 120.7(2)
C16 C17 H17 119.6
C18 C17 H17 119.6
C19 C18 C17 119.3(2)
C19 C18 H18 120.3
C17 C18 H18 120.3
C18 C19 C20 120.9(2)
C18 C19 H19 119.5
C20 C19 H19 119.5
C15 C20 C19 118.84(19)
C15 C20 H20 120.6
C19 C20 H20 120.6

loop_
_geom_bond_atom_site_label_1
_geom_bond_atom_site_label_2
_geom_bond_distance
O1 C8 1.372(2)
O1 C9 1.397(2)
O2 C8 1.373(2)
O2 C15 1.396(2)
Br1 C1 1.9023(18)
C1 C6 1.386(3)
C1 C2 1.397(3)
C2 C3 1.404(3)
C2 C7 1.474(3)
C3 C4 1.383(3)
C3 H3 0.9500
C4 C5 1.394(3)
C4 H4 0.9500
C5 C6 1.392(3)
C5 H5 0.9500
C6 H6 0.9500
C7 C8 1.321(3)
C7 H7 0.9500
C9 C14 1.378(3)
C9 C10 1.386(3)
C10 C11 1.388(3)
C10 H10 0.9500
C11 C12 1.387(3)
C11 H11 0.9500
C12 C13 1.387(3)
C12 H12 0.9500
C13 C14 1.396(3)
C13 H13 0.9500
C14 H14 0.9500
C15 C20 1.384(3)
C15 C16 1.389(3)
C16 C17 1.384(3)
C16 H16 0.9500
C17 C18 1.389(4)
C17 H17 0.9500
C18 C19 1.381(3)
C18 H18 0.9500
C19 C20 1.387(3)
C19 H19 0.9500
C20 H20 0.9500

loop_
_geom_torsion_atom_site_label_1
_geom_torsion_atom_site_label_2
_geom_torsion_atom_site_label_3
_geom_torsion_atom_site_label_4
_geom_torsion
C6 C1 C2 C3 -2.2(3)
Br1 C1 C2 C3 177.31(14)
C6 C1 C2 C7 179.28(19)
Br1 C1 C2 C7 -1.2(3)
C1 C2 C3 C4 1.3(3)
C7 C2 C3 C4 179.84(19)
C2 C3 C4 C5 0.7(3)
C3 C4 C5 C6 -1.8(3)
C2 C1 C6 C5 1.1(3)
Br1 C1 C6 C5 -178.40(15)
C4 C5 C6 C1 1.0(3)
C1 C2 C7 C8 -137.2(2)
C3 C2 C7 C8 44.3(3)
C2 C7 C8 O1 -171.46(18)
C2 C7 C8 O2 10.1(3)
C9 O1 C8 C7 -127.8(2)
C9 O1 C8 O2 50.7(2)
C15 O2 C8 C7 -125.3(2)
C15 O2 C8 O1 56.2(2)
C8 O1 C9 C14 -131.19(19)
C8 O1 C9 C10 52.4(2)
C14 C9 C10 C11 0.0(3)
O1 C9 C10 C11 176.22(18)
C9 C10 C11 C12 -0.2(3)
C10 C11 C12 C13 0.1(3)
C11 C12 C13 C14 0.3(3)
C10 C9 C14 C13 0.4(3)
O1 C9 C14 C13 -175.94(18)
C12 C13 C14 C9 -0.5(3)
C8 O2 C15 C20 19.2(3)
C8 O2 C15 C16 -162.77(17)
C20 C15 C16 C17 0.3(3)
O2 C15 C16 C17 -177.78(18)
C15 C16 C17 C18 -0.5(3)
C16 C17 C18 C19 0.2(3)
C17 C18 C19 C20 0.2(3)
C16 C15 C20 C19 0.1(3)
O2 C15 C20 C19 178.03(18)
C18 C19 C20 C15 -0.3(3)
